data_7057505
loop_
_publ_author_name
'Rossetti, Arianna'
'Landoni, Stefano'
'Meneghetti, Fiorella'
'Castellano, Carlo'
'Mori, Matteo'
'Colombo Dugoni, Greta'
'Sacchetti, Alessandro'

_publ_section_title
;
 Application of chiral bi- and tetra-dentate bispidine-derived ligands in
 the copper(ii)-catalyzed asymmetric Henry reaction
;
_journal_issue 14
_journal_name_full 'New Journal of Chemistry'
_journal_page_first 12072
_journal_paper_doi 10.1039/C8NJ01930D
_journal_volume 42
_journal_year 2018
_chemical_formula_sum 'C30 H33 Cl2 Cu N4 O8'
_chemical_formula_weight 712.04
_space_group_crystal_system monoclinic
_space_group_IT_number 14
_space_group_name_Hall '-P 2ybc'
_space_group_name_H-M_alt 'P 1 21/c 1'
_symmetry_space_group_name_Hall '-P 2ybc'
_symmetry_space_group_name_H-M 'P 1 21/c 1'
_atom_sites_solution_hydrogens geom
_audit_creation_method SHELXL-2017/1
_audit_update_record
;
2018-06-01 deposited with the CCDC.
2018-06-12 downloaded from the CCDC.
;
_cell_angle_alpha 90
_cell_angle_beta 97.93(2)
_cell_angle_gamma 90
_cell_formula_units_Z 4
_cell_length_a 19.0262(8)
_cell_length_b 12.6963(8)
_cell_length_c 13.6195(8)
_cell_measurement_reflns_used 2601
_cell_measurement_temperature 293(2)
_cell_measurement_theta_max 20.33
_cell_measurement_theta_min 2.21
_cell_volume 3258.5(4)
_computing_cell_refinement 'SAINT software'
_computing_data_collection 'Apex data collection software'
_computing_molecular_graphics 'Ortep-3 for Windows (Farrugia, 1997)'
_computing_publication_material 'WinGX publication routines (Farrugia, 1999)'
_computing_structure_refinement 'SHELXL-2017/1 (Sheldrick, 2017)'
_computing_structure_solution 'SIR-97 for Windows (Altomare, 1999)'
_diffrn_ambient_temperature 293(2)
_diffrn_detector_area_resol_mean 8.333
_diffrn_measured_fraction_theta_full 0.987
_diffrn_measured_fraction_theta_max 0.987
_diffrn_measurement_device_type 'Bruker APEX II CCD diffractometer'
_diffrn_measurement_method 'omega scan'
_diffrn_radiation_type MoK\a
_diffrn_radiation_wavelength 0.71073
_diffrn_reflns_av_R_equivalents 0.1085
_diffrn_reflns_av_unetI/netI 0.0951
_diffrn_reflns_Laue_measured_fraction_full 0.987
_diffrn_reflns_Laue_measured_fraction_max 0.987
_diffrn_reflns_limit_h_max 17
_diffrn_reflns_limit_h_min -17
_diffrn_reflns_limit_k_max 11
_diffrn_reflns_limit_k_min -11
_diffrn_reflns_limit_l_max 12
_diffrn_reflns_limit_l_min -12
_diffrn_reflns_number 9148
_diffrn_reflns_point_group_measured_fraction_full 0.987
_diffrn_reflns_point_group_measured_fraction_max 0.987
_diffrn_reflns_theta_full 19.488
_diffrn_reflns_theta_max 19.488
_diffrn_reflns_theta_min 1.081
_diffrn_source 'fine-focus sealed tube'
_exptl_absorpt_coefficient_mu 0.889
_exptl_absorpt_correction_T_max 1.000
_exptl_absorpt_correction_T_min 0.636
_exptl_absorpt_correction_type empirical
_exptl_crystal_colour blue
_exptl_crystal_density_diffrn 1.451
_exptl_crystal_density_method 'not measured'
_exptl_crystal_description laminar
_exptl_crystal_F_000 1472
_exptl_crystal_size_max 0.55
_exptl_crystal_size_mid 0.22
_exptl_crystal_size_min 0.02
_refine_diff_density_max 0.326
_refine_diff_density_min -0.395
_refine_diff_density_rms 0.060
_refine_ls_extinction_method none
_refine_ls_goodness_of_fit_ref 1.068
_refine_ls_hydrogen_treatment constr
_refine_ls_matrix_type full
_refine_ls_number_parameters 415
_refine_ls_number_reflns 2787
_refine_ls_number_restraints 1
_refine_ls_restrained_S_all 1.068
_refine_ls_R_factor_all 0.1445
_refine_ls_R_factor_gt 0.0773
_refine_ls_shift/su_max 0.005
_refine_ls_shift/su_mean 0.002
_refine_ls_structure_factor_coef Fsqd
_refine_ls_weighting_details 'w=1/[\s^2^(Fo^2^)+(0.0692P)^2^+6.8487P] where P=(Fo^2^+2Fc^2^)/3'
_refine_ls_weighting_scheme calc
_refine_ls_wR_factor_gt 0.1499
_refine_ls_wR_factor_ref 0.1786
_reflns_Friedel_coverage 0.000
_reflns_number_gt 1637
_reflns_number_total 2787
_reflns_threshold_expression 'I > 2\s(I)'
_cod_data_source_file c8nj01930d2.cif
_cod_data_source_block cu_fio4
_cod_depositor_comments 'Adding full bibliography for 7057503--7057505.cif.'
_cod_original_cell_volume 3258.5(3)
_cod_database_code 7057505
_shelx_shelxl_version_number 2017/1
_shelx_space_group_comment
;
The symmetry employed for this shelxl refinement is uniquely defined
by the following loop, which should always be used as a source of
symmetry information in preference to the above space-group names.
They are only intended as comments.
;
_exptl_absorpt_special_details SADABS

loop_
_space_group_symop_operation_xyz
'x, y, z'
'-x, y+1/2, -z+1/2'
'-x, -y, -z'
'x, -y-1/2, z-1/2'

loop_
_atom_site_label
_atom_site_type_symbol
_atom_site_fract_x
_atom_site_fract_y
_atom_site_fract_z
_atom_site_U_iso_or_equiv
_atom_site_adp_type
_atom_site_occupancy
_atom_site_site_symmetry_order
_atom_site_calc_flag
_atom_site_refinement_flags_posn
_atom_site_refinement_flags_adp
_atom_site_refinement_flags_occupancy
C1 C 0.3293(8) 0.9276(10) 0.4708(11) 0.081(4) Uani 1 1 d . . .
C2 C 0.3141(9) 1.0448(9) 0.4360(12) 0.087(4) Uani 1 1 d . . .
C3 C 0.2686(6) 0.9004(7) 0.5335(8) 0.055(3) Uani 1 1 d . . .
C4 C 0.2850(6) 0.9672(9) 0.6324(9) 0.068(3) Uani 1 1 d . . .
H4 H 0.328932 0.941148 0.670727 0.081 Uiso 1 1 calc R U .
C5 C 0.3319(7) 1.1134(9) 0.5314(10) 0.079(4) Uani 1 1 d . . .
H5 H 0.382935 1.107760 0.554418 0.095 Uiso 1 1 calc R U .
C6 C 0.1976(6) 0.9186(8) 0.4760(8) 0.068(3) Uani 1 1 d . . .
H6A H 0.192175 0.873153 0.418267 0.082 Uiso 1 1 calc R U .
H6B H 0.161636 0.898965 0.516604 0.082 Uiso 1 1 calc R U .
C7 C 0.2399(11) 1.0559(9) 0.3832(9) 0.099(5) Uani 1 1 d . . .
H7A H 0.232537 1.128272 0.361496 0.119 Uiso 1 1 calc R U .
H7B H 0.234738 1.011628 0.324623 0.119 Uiso 1 1 calc R U .
C8 C 0.2251(8) 0.9570(10) 0.6945(9) 0.062(4) Uani 1 1 d . . .
C9 C 0.2222(8) 0.8793(10) 0.7648(11) 0.078(4) Uani 1 1 d . . .
H9 H 0.258324 0.829707 0.776862 0.094 Uiso 1 1 calc R U .
C10 C 0.1641(11) 0.8762(12) 0.8179(10) 0.097(5) Uani 1 1 d . . .
H10 H 0.161309 0.823999 0.865098 0.116 Uiso 1 1 calc R U .
C11 C 0.1122(8) 0.9488(14) 0.8003(10) 0.094(4) Uani 1 1 d . . .
H11 H 0.073284 0.946825 0.834760 0.112 Uiso 1 1 calc R U .
C12 C 0.1177(8) 1.0256(11) 0.7310(11) 0.081(4) Uani 1 1 d . . .
H12 H 0.081917 1.075728 0.718825 0.097 Uiso 1 1 calc R U .
C13 C 0.2265(9) 1.3535(15) 0.5065(9) 0.105(5) Uani 1 1 d . . .
H13 H 0.179718 1.370781 0.512207 0.126 Uiso 1 1 calc R U .
C14 C 0.2717(14) 1.4308(13) 0.4818(11) 0.123(6) Uani 1 1 d . . .
H14 H 0.255754 1.499726 0.472333 0.148 Uiso 1 1 calc R U .
C15 C 0.3407(13) 1.4055(16) 0.4713(11) 0.116(6) Uani 1 1 d . . .
H15 H 0.371686 1.456746 0.453915 0.139 Uiso 1 1 calc R U .
C16 C 0.3632(9) 1.3012(14) 0.4874(10) 0.110(5) Uani 1 1 d . . .
H16 H 0.409499 1.281444 0.481523 0.132 Uiso 1 1 calc R U .
C17 C 0.3140(11) 1.2274(12) 0.5124(10) 0.086(4) Uani 1 1 d . . .
C19 C 0.2735(8) 0.7808(11) 0.5589(9) 0.075(4) Uani 1 1 d . . .
C20 C 0.3367(8) 0.6485(10) 0.6527(9) 0.126(6) Uani 1 1 d . . .
H20A H 0.376302 0.640315 0.704062 0.190 Uiso 1 1 calc R U .
H20B H 0.294680 0.621043 0.675212 0.190 Uiso 1 1 calc R U .
H20C H 0.345767 0.610713 0.594724 0.190 Uiso 1 1 calc R U .
C22 C 0.1096(8) 1.0414(10) 0.3874(10) 0.102(5) Uani 1 1 d . . .
C23A C 0.1143(19) 1.162(2) 0.3380(19) 0.155(15) Uani 0.5 1 d . . P
H23A H 0.069363 1.179436 0.300649 0.233 Uiso 0.5 1 calc R U P
H23B H 0.125976 1.212321 0.390130 0.233 Uiso 0.5 1 calc R U P
H23C H 0.150323 1.162340 0.295104 0.233 Uiso 0.5 1 calc R U P
C23B C 0.0449(12) 0.9943(18) 0.4603(16) 0.087(8) Uani 0.5 1 d . . P
H23D H -0.001759 1.003531 0.424180 0.131 Uiso 0.5 1 calc R U P
H23E H 0.052932 0.920841 0.474475 0.131 Uiso 0.5 1 calc R U P
H23F H 0.048617 1.033078 0.521249 0.131 Uiso 0.5 1 calc R U P
C34 C 0.3273(6) 1.1310(9) 0.7085(9) 0.091(4) Uani 1 1 d . . .
H34A H 0.332411 1.205233 0.698209 0.136 Uiso 1 1 calc R U .
H34B H 0.298709 1.119696 0.760392 0.136 Uiso 1 1 calc R U .
H34C H 0.373262 1.100055 0.727079 0.136 Uiso 1 1 calc R U .
N1 N 0.1855(7) 1.0276(8) 0.4434(7) 0.084(3) Uani 1 1 d . . .
N2 N 0.2923(5) 1.0810(7) 0.6148(7) 0.067(3) Uani 1 1 d . . .
N3 N 0.2481(9) 1.2550(9) 0.5222(7) 0.088(4) Uani 1 1 d . . .
N4 N 0.1746(6) 1.0306(7) 0.6790(6) 0.059(3) Uani 1 1 d . . .
O1 O 0.3948(5) 0.9152(7) 0.5262(7) 0.107(3) Uani 1 1 d . . .
H1 H 0.425795 0.929303 0.492028 0.161 Uiso 1 1 calc R U .
O2 O 0.3213(4) 0.8654(6) 0.3831(6) 0.092(3) Uani 1 1 d . . .
H2 H 0.324376 0.802859 0.398089 0.138 Uiso 1 1 calc R U .
O5 O 0.2352(6) 0.7161(7) 0.5171(7) 0.112(4) Uani 1 1 d . . .
O6 O 0.3266(5) 0.7600(6) 0.6288(6) 0.089(3) Uani 1 1 d . . .
OW1 O 0.4954(6) 0.8515(9) 0.3542(11) 0.191(5) Uani 1 1 d . . .
OW2 O 0.5043(7) 0.9207(12) 0.1265(13) 0.235(7) Uani 1 1 d . . .
Cl1 Cl 0.09121(19) 1.2306(2) 0.5786(3) 0.0966(12) Uani 1 1 d . . .
Cl2 Cl 0.4134(2) 0.6537(3) 0.3954(4) 0.1465(17) Uani 1 1 d . . .
Cu1 Cu 0.19332(8) 1.14218(10) 0.58170(10) 0.0740(6) Uani 1 1 d . . .
O3 O 0.4271(12) 1.077(2) 0.391(2) 0.256(14) Uani 1 1 d . . .
O4 O 0.3360(8) 1.1007(9) 0.2761(11) 0.164(5) Uani 1 1 d D . .
C21 C 0.4637(10) 1.1214(14) 0.2973(15) 0.209(11) Uani 1 1 d . . .
H21A H 0.514337 1.122734 0.314674 0.314 Uiso 1 1 calc R U .
H21B H 0.451375 1.076066 0.241163 0.314 Uiso 1 1 calc R U .
H21C H 0.446834 1.191389 0.280936 0.314 Uiso 1 1 calc R U .
C18 C 0.3758(18) 1.0770(17) 0.3711(16) 0.178(16) Uani 1 1 d D . .
C33 C 0.0959(8) 0.9710(13) 0.2928(10) 0.090(4) Uani 1 1 d . . .
C24 C 0.0657(8) 0.8742(17) 0.2926(14) 0.104(5) Uani 1 1 d . . .
H24 H 0.057704 0.844735 0.352582 0.125 Uiso 1 1 calc R U .
C28 C 0.0462(12) 0.8173(16) 0.205(2) 0.167(11) Uani 1 1 d . . .
H28 H 0.023202 0.752786 0.205805 0.200 Uiso 1 1 calc R U .
C25 C 0.1096(12) 1.0072(17) 0.2029(16) 0.227(13) Uani 1 1 d . . .
H25 H 0.130524 1.073032 0.198802 0.272 Uiso 1 1 calc R U .
C27 C 0.0621(13) 0.860(3) 0.120(2) 0.185(13) Uani 1 1 d . . .
H27 H 0.050359 0.823676 0.060440 0.222 Uiso 1 1 calc R U .
C26 C 0.0935(14) 0.949(2) 0.1207(16) 0.28(2) Uani 1 1 d . . .
H26 H 0.105523 0.975382 0.061409 0.330 Uiso 1 1 calc R U .

loop_
_atom_site_aniso_label
_atom_site_aniso_U_11
_atom_site_aniso_U_22
_atom_site_aniso_U_33
_atom_site_aniso_U_23
_atom_site_aniso_U_13
_atom_site_aniso_U_12
C1 0.084(12) 0.062(10) 0.101(11) -0.014(9) 0.020(10) -0.014(8)
C2 0.117(14) 0.051(9) 0.102(12) -0.016(9) 0.041(11) -0.021(9)
C3 0.063(9) 0.036(7) 0.060(8) 0.003(6) -0.010(7) 0.003(6)
C4 0.064(9) 0.059(9) 0.077(9) 0.004(7) -0.001(8) -0.003(7)
C5 0.086(10) 0.043(9) 0.103(11) 0.001(8) 0.001(9) -0.013(7)
C6 0.074(10) 0.064(9) 0.061(8) -0.001(7) -0.013(7) 0.019(7)
C7 0.194(19) 0.047(8) 0.057(10) -0.003(7) 0.021(13) 0.001(10)
C8 0.085(12) 0.036(7) 0.055(8) 0.019(7) -0.028(8) 0.000(8)
C9 0.061(10) 0.069(10) 0.097(11) -0.007(10) -0.012(9) 0.012(8)
C10 0.098(13) 0.094(12) 0.092(11) 0.036(9) -0.011(11) -0.002(11)
C11 0.078(12) 0.122(13) 0.079(11) 0.023(10) 0.002(9) -0.013(11)
C12 0.081(12) 0.083(10) 0.076(10) 0.010(9) -0.002(9) 0.012(9)
C13 0.158(15) 0.064(11) 0.097(11) 0.000(9) 0.032(10) -0.014(13)
C14 0.21(2) 0.064(13) 0.102(12) -0.001(9) 0.038(15) -0.012(15)
C15 0.18(2) 0.087(16) 0.082(11) -0.003(9) 0.037(13) -0.049(14)
C16 0.169(17) 0.058(11) 0.109(12) -0.006(9) 0.039(11) -0.027(13)
C17 0.102(14) 0.073(14) 0.086(10) -0.005(8) 0.027(9) -0.011(12)
C19 0.076(11) 0.086(13) 0.056(9) 0.028(8) -0.019(8) 0.042(9)
C20 0.205(17) 0.088(11) 0.085(10) 0.015(9) 0.014(10) 0.071(12)
C22 0.117(13) 0.098(11) 0.073(10) -0.017(9) -0.046(10) 0.046(10)
C23A 0.27(4) 0.11(3) 0.07(2) -0.022(18) -0.01(2) 0.09(3)
C23B 0.10(2) 0.080(17) 0.082(18) -0.007(14) 0.017(16) 0.011(16)
C34 0.106(11) 0.066(8) 0.096(10) -0.026(8) 0.002(8) -0.017(8)
N1 0.121(11) 0.069(8) 0.058(7) 0.002(6) -0.006(8) 0.038(7)
N2 0.091(8) 0.050(7) 0.059(7) 0.002(5) 0.007(6) -0.011(6)
N3 0.154(14) 0.029(8) 0.086(8) 0.007(5) 0.032(8) -0.006(8)
N4 0.064(8) 0.052(7) 0.057(6) 0.013(5) -0.006(6) -0.003(6)
O1 0.074(7) 0.099(7) 0.151(9) -0.019(6) 0.021(6) -0.009(6)
O2 0.128(8) 0.057(5) 0.098(6) -0.011(5) 0.037(5) -0.004(5)
O5 0.139(10) 0.063(6) 0.119(8) -0.002(6) -0.032(7) -0.032(6)
O6 0.119(8) 0.050(6) 0.092(7) 0.012(5) -0.003(6) 0.027(5)
OW1 0.148(11) 0.147(10) 0.274(15) 0.026(10) 0.020(10) 0.004(9)
OW2 0.158(13) 0.222(14) 0.336(19) 0.072(14) 0.069(13) 0.028(10)
Cl1 0.109(3) 0.072(2) 0.106(3) -0.0006(19) 0.006(2) 0.023(2)
Cl2 0.160(4) 0.091(3) 0.200(4) 0.017(3) 0.063(3) 0.003(3)
Cu1 0.1009(13) 0.0517(9) 0.0684(10) 0.0018(8) 0.0080(8) 0.0056(9)
O3 0.24(2) 0.185(17) 0.40(3) -0.033(18) 0.24(2) -0.035(16)
O4 0.237(15) 0.115(9) 0.162(11) -0.007(9) 0.103(11) -0.037(9)
C21 0.173(19) 0.20(2) 0.29(3) 0.120(18) 0.159(19) 0.070(16)
C18 0.38(5) 0.053(11) 0.13(2) 0.002(12) 0.14(3) 0.03(2)
C33 0.112(13) 0.091(11) 0.058(11) -0.001(9) -0.015(9) 0.019(10)
C24 0.062(10) 0.121(15) 0.129(16) 0.040(13) 0.008(9) 0.005(11)
C28 0.13(2) 0.096(14) 0.25(3) -0.04(2) -0.08(2) 0.010(13)
C25 0.35(3) 0.24(2) 0.071(13) 0.010(15) -0.039(16) -0.20(2)
C27 0.133(19) 0.26(4) 0.16(2) -0.13(2) 0.008(19) -0.03(2)
C26 0.32(3) 0.42(4) 0.095(16) -0.08(2) 0.052(17) -0.30(3)

loop_
_atom_type_symbol
_atom_type_description
_atom_type_scat_dispersion_real
_atom_type_scat_dispersion_imag
_atom_type_scat_source
C C 0.0033 0.0016 'International Tables Vol C Tables 4.2.6.8 and 6.1.1.4'
H H 0.0000 0.0000 'International Tables Vol C Tables 4.2.6.8 and 6.1.1.4'
N N 0.0061 0.0033 'International Tables Vol C Tables 4.2.6.8 and 6.1.1.4'
O O 0.0106 0.0060 'International Tables Vol C Tables 4.2.6.8 and 6.1.1.4'
Cl Cl 0.1484 0.1585 'International Tables Vol C Tables 4.2.6.8 and 6.1.1.4'
Cu Cu 0.3201 1.2651 'International Tables Vol C Tables 4.2.6.8 and 6.1.1.4'

loop_
_geom_angle_atom_site_label_1
_geom_angle_atom_site_label_2
_geom_angle_atom_site_label_3
_geom_angle
O1 C1 O2 112.4(11)
O1 C1 C3 110.9(11)
O2 C1 C3 109.5(10)
O1 C1 C2 112.8(12)
O2 C1 C2 106.1(11)
C3 C1 C2 104.8(11)
C7 C2 C5 115.3(12)
C7 C2 C1 110.7(11)
C5 C2 C1 105.4(12)
C7 C2 C18 114.9(16)
C5 C2 C18 102.9(13)
C1 C2 C18 106.7(13)
C6 C3 C19 106.9(10)
C6 C3 C1 111.4(10)
C19 C3 C1 108.1(10)
C6 C3 C4 115.0(9)
C19 C3 C4 109.5(9)
C1 C3 C4 105.8(10)
N2 C4 C8 105.6(9)
N2 C4 C3 113.5(9)
C8 C4 C3 110.7(9)
C17 C5 N2 105.5(11)
C17 C5 C2 112.1(11)
N2 C5 C2 113.7(10)
N1 C6 C3 113.7(10)
N1 C7 C2 113.8(12)
N4 C8 C9 120.8(13)
N4 C8 C4 115.6(11)
C9 C8 C4 123.6(14)
C8 C9 C10 119.1(12)
C11 C10 C9 120.0(14)
C10 C11 C12 119.0(14)
C11 C12 N4 121.9(12)
N3 C13 C14 121.4(16)
C13 C14 C15 119.8(17)
C14 C15 C16 118.6(17)
C17 C16 C15 118.1(16)
N3 C17 C16 121.4(14)
N3 C17 C5 115.7(15)
C16 C17 C5 123.0(17)
O5 C19 O6 124.5(12)
O5 C19 C3 123.6(11)
O6 C19 C3 111.9(12)
N1 C22 C33 112.4(10)
N1 C22 C23A 101.8(15)
C33 C22 C23A 101.8(13)
N1 C22 C23B 110.8(12)
C33 C22 C23B 102.5(13)
C23A C22 C23B 127.3(16)
C7 N1 C6 108.1(10)
C7 N1 C22 112.5(12)
C6 N1 C22 110.8(11)
C7 N1 Cu1 109.0(8)
C6 N1 Cu1 110.5(7)
C22 N1 Cu1 106.0(7)
C4 N2 C34 108.5(8)
C4 N2 C5 117.3(9)
C34 N2 C5 108.5(9)
C4 N2 Cu1 107.8(7)
C34 N2 Cu1 108.5(7)
C5 N2 Cu1 105.9(7)
C13 N3 C17 120.7(14)
C13 N3 Cu1 124.9(15)
C17 N3 Cu1 113.7(11)
C8 N4 C12 119.1(10)
C8 N4 Cu1 114.2(10)
C12 N4 Cu1 126.7(10)
C19 O6 C20 114.9(10)
N4 Cu1 N3 157.0(5)
N4 Cu1 N2 80.0(4)
N3 Cu1 N2 81.1(6)
N4 Cu1 Cl1 97.7(4)
N3 Cu1 Cl1 97.6(5)
N2 Cu1 Cl1 166.5(3)
N4 Cu1 N1 95.4(4)
N3 Cu1 N1 95.6(5)
N2 Cu1 N1 84.0(4)
Cl1 Cu1 N1 109.5(3)
C18 O3 C21 107(3)
O3 C18 O4 129(3)
O3 C18 C2 128(3)
O4 C18 C2 102(2)
C24 C33 C25 115.9(14)
C24 C33 C22 122.9(18)
C25 C33 C22 121.0(18)
C33 C24 C28 122.2(17)
C27 C28 C24 118(2)
C26 C25 C33 120.9(17)
C26 C27 C28 120(3)
C27 C26 C25 123(2)

loop_
_geom_bond_atom_site_label_1
_geom_bond_atom_site_label_2
_geom_bond_distance
C1 O1 1.374(14)
C1 O2 1.422(13)
C1 C3 1.565(16)
C1 C2 1.577(17)
C2 C7 1.500(17)
C2 C5 1.562(16)
C2 C18 1.62(3)
C3 C6 1.483(14)
C3 C19 1.557(15)
C3 C4 1.586(14)
C4 N2 1.474(13)
C4 C8 1.516(15)
C5 C17 1.501(17)
C5 N2 1.505(14)
C6 N1 1.461(13)
C7 N1 1.452(16)
C8 N4 1.336(13)
C8 C9 1.381(15)
C9 C10 1.402(17)
C10 C11 1.347(17)
C11 C12 1.372(16)
C12 N4 1.374(14)
C13 N3 1.324(16)
C13 C14 1.377(19)
C14 C15 1.38(2)
C15 C16 1.40(2)
C16 C17 1.399(18)
C17 N3 1.327(15)
C19 O5 1.190(14)
C19 O6 1.316(12)
C20 O6 1.460(13)
C22 N1 1.547(15)
C22 C33 1.560(17)
C22 C23A 1.68(3)
C22 C23B 1.79(2)
C34 N2 1.497(12)
N1 Cu1 2.368(9)
N2 Cu1 2.029(9)
N3 Cu1 2.007(10)
N4 Cu1 2.005(9)
Cl1 Cu1 2.239(4)
O3 C18 0.98(4)
O3 C21 1.64(3)
O4 C18 1.438(19)
C33 C24 1.356(18)
C33 C25 1.366(19)
C24 C28 1.40(2)
C28 C27 1.35(3)
C25 C26 1.34(2)
C27 C26 1.29(3)
